data_1507365
loop_
_publ_author_name
'Galliford, Chris V.'
'Beenen, Melissa A.'
'Nguyen, SonBinh T'
'Scheidt, Karl A.'

_publ_section_title
;
 Catalytic, three-component assembly reaction for the synthesis of
 pyrrolidines.
;
_journal_issue 19
_journal_name_full 'Organic letters'
_journal_page_first 3487
_journal_page_last 3490
_journal_paper_doi 10.1021/ol035292y
_journal_volume 5
_journal_year 2003
_chemical_formula_sum 'C23 H22 Br N O6'
_chemical_formula_weight 488.33
_chemical_name_systematic ?
_space_group_IT_number 14
_symmetry_cell_setting monoclinic
_symmetry_space_group_name_Hall '-P 2ybc'
_symmetry_space_group_name_H-M 'P 1 21/c 1'
_atom_sites_solution_hydrogens geom
_atom_sites_solution_primary direct
_atom_sites_solution_secondary difmap
_audit_creation_method SHELXL-97
_cell_angle_alpha 90.00
_cell_angle_beta 95.28(2)
_cell_angle_gamma 90.00
_cell_formula_units_Z 4
_cell_length_a 10.1952(17)
_cell_length_b 12.015(2)
_cell_length_c 17.932(4)
_cell_measurement_temperature 153(2)
_cell_volume 2187.3(7)
_computing_cell_refinement 'Bruker SMART'
_computing_data_collection 'Bruker SMART'
_computing_data_reduction 'Bruker SAINT'
_computing_molecular_graphics 'Bruker SHELXTL'
_computing_publication_material 'Bruker SHELXTL'
_computing_structure_refinement 'SHELXL-97 (Sheldrick, 1997)'
_computing_structure_solution 'SHELXS-97 (Sheldrick, 1990)'
_diffrn_ambient_temperature 153(2)
_diffrn_measured_fraction_theta_full 0.925
_diffrn_measured_fraction_theta_max 0.925
_diffrn_measurement_device_type 'CCD area detector'
_diffrn_measurement_method 'omega scans'
_diffrn_radiation_monochromator graphite
_diffrn_radiation_source 'fine-focus sealed tube'
_diffrn_radiation_type MoK\a
_diffrn_radiation_wavelength 0.71073
_diffrn_reflns_av_R_equivalents 0.0600
_diffrn_reflns_av_sigmaI/netI 0.0605
_diffrn_reflns_limit_h_max 13
_diffrn_reflns_limit_h_min -13
_diffrn_reflns_limit_k_max 15
_diffrn_reflns_limit_k_min -15
_diffrn_reflns_limit_l_max 23
_diffrn_reflns_limit_l_min -23
_diffrn_reflns_number 19796
_diffrn_reflns_theta_full 28.85
_diffrn_reflns_theta_max 28.85
_diffrn_reflns_theta_min 2.01
_exptl_absorpt_coefficient_mu 1.919
_exptl_absorpt_correction_T_max 0.8521
_exptl_absorpt_correction_T_min 0.7049
_exptl_absorpt_correction_type integration
_exptl_crystal_colour colorless
_exptl_crystal_density_diffrn 1.483
_exptl_crystal_density_meas 0
_exptl_crystal_density_method 'not measured'
_exptl_crystal_description columnar
_exptl_crystal_F_000 1000
_exptl_crystal_size_max 0.240
_exptl_crystal_size_mid 0.104
_exptl_crystal_size_min 0.090
_refine_diff_density_max 0.520
_refine_diff_density_min -0.474
_refine_diff_density_rms 0.067
_refine_ls_extinction_method none
_refine_ls_goodness_of_fit_ref 0.993
_refine_ls_hydrogen_treatment fixed
_refine_ls_matrix_type full
_refine_ls_number_parameters 283
_refine_ls_number_reflns 5306
_refine_ls_number_restraints 0
_refine_ls_restrained_S_all 0.993
_refine_ls_R_factor_all 0.0770
_refine_ls_R_factor_gt 0.0358
_refine_ls_shift/su_max 0.003
_refine_ls_shift/su_mean 0.000
_refine_ls_structure_factor_coef Fsqd
_refine_ls_weighting_details 'calc w=1/[\s^2^(Fo^2^)+(0.0441P)^2^+0.0000P] where P=(Fo^2^+2Fc^2^)/3'
_refine_ls_weighting_scheme calc
_refine_ls_wR_factor_gt 0.0785
_refine_ls_wR_factor_ref 0.0925
_reflns_number_gt 3347
_reflns_number_total 5306
_reflns_threshold_expression >2sigma(I)
_cod_data_source_file ol035292ysi20030806_074551.cif
_cod_data_source_block s33n1m
_cod_depositor_comments
;
The following automatic conversions were performed:

'_symmetry_cell_setting' value 'Monoclinic' changed to 'monoclinic'
according to /home/saulius/struct/CIF-dictionaries/cif_core.dic
dictionary named 'cif_core.dic' version 2.4.1 from 2010-06-29.

Automatic conversion script
Id: cif_fix_values 1715 2011-07-08 13:25:40Z adriana 
;
_cod_original_cell_volume 2187.2(8)
_cod_original_sg_symbol_H-M P2(1)/c
_cod_database_code 1507365

loop_
_symmetry_equiv_pos_as_xyz
'x, y, z'
'-x, y+1/2, -z+1/2'
'-x, -y, -z'
'x, -y-1/2, z-1/2'

loop_
_atom_site_label
_atom_site_type_symbol
_atom_site_fract_x
_atom_site_fract_y
_atom_site_fract_z
_atom_site_U_iso_or_equiv
_atom_site_adp_type
_atom_site_occupancy
_atom_site_symmetry_multiplicity
_atom_site_calc_flag
_atom_site_refinement_flags
Br1 Br 0.65539(3) 1.03663(2) 1.151831(16) 0.04890(11) Uani 1 1 d .
O1 O 0.66429(15) 0.35665(13) 0.88697(9) 0.0374(4) Uani 1 1 d .
O2 O 0.86117(14) 0.27323(11) 0.91350(8) 0.0287(4) Uani 1 1 d .
O3 O 0.92955(15) 0.62024(12) 0.76520(8) 0.0291(4) Uani 1 1 d .
O4 O 0.96641(15) 0.44350(12) 0.80431(9) 0.0305(4) Uani 1 1 d .
O5 O 0.76236(17) 0.82423(12) 0.85729(9) 0.0380(4) Uani 1 1 d .
O6 O 0.63890(14) 0.70728(12) 0.78170(8) 0.0293(4) Uani 1 1 d .
N1 N 0.78066(17) 0.52306(13) 0.99431(9) 0.0210(4) Uani 1 1 d .
C1 C 0.6954(2) 0.61169(16) 0.96109(11) 0.0208(4) Uani 1 1 d .
H1 H 0.6044 0.5814 0.9496 0.025 Uiso 1 1 calc R
C2 C 0.7550(2) 0.63223(16) 0.88855(11) 0.0213(4) Uani 1 1 d .
C3 C 0.8410(2) 0.55321(16) 0.87513(12) 0.0219(5) Uani 1 1 d .
C4 C 0.8497(2) 0.46714(16) 0.93645(11) 0.0217(4) Uani 1 1 d .
H4 H 0.9435 0.4518 0.9548 0.026 Uiso 1 1 calc R
C5 C 0.7457(2) 0.46219(16) 1.05640(11) 0.0223(4) Uani 1 1 d .
C6 C 0.8216(2) 0.37050(17) 1.08226(12) 0.0276(5) Uani 1 1 d .
H6 H 0.8952 0.3484 1.0569 0.033 Uiso 1 1 calc R
C7 C 0.7899(2) 0.31197(18) 1.14460(13) 0.0329(6) Uani 1 1 d .
H7 H 0.8422 0.2500 1.1616 0.039 Uiso 1 1 calc R
C8 C 0.6834(2) 0.34226(19) 1.18240(13) 0.0336(6) Uani 1 1 d .
H8 H 0.6619 0.3014 1.2250 0.040 Uiso 1 1 calc R
C9 C 0.6086(2) 0.43306(18) 1.15730(12) 0.0296(5) Uani 1 1 d .
H9 H 0.5356 0.4549 1.1832 0.036 Uiso 1 1 calc R
C10 C 0.6384(2) 0.49271(17) 1.09499(12) 0.0250(5) Uani 1 1 d .
H10 H 0.5855 0.5547 1.0784 0.030 Uiso 1 1 calc R
C11 C 0.6883(2) 0.71518(16) 1.00939(11) 0.0209(4) Uani 1 1 d .
C12 C 0.5711(2) 0.77462(17) 1.00541(12) 0.0281(5) Uani 1 1 d .
H12 H 0.4971 0.7493 0.9739 0.034 Uiso 1 1 calc R
C13 C 0.5614(2) 0.87145(17) 1.04757(13) 0.0311(5) Uani 1 1 d .
H13 H 0.4818 0.9131 1.0444 0.037 Uiso 1 1 calc R
C14 C 0.6690(2) 0.90539(17) 1.09369(13) 0.0289(5) Uani 1 1 d .
C15 C 0.7865(2) 0.84773(18) 1.09839(12) 0.0295(5) Uani 1 1 d .
H15 H 0.8601 0.8729 1.1303 0.035 Uiso 1 1 calc R
C16 C 0.7954(2) 0.75196(17) 1.05548(12) 0.0257(5) Uani 1 1 d .
H16 H 0.8758 0.7116 1.0579 0.031 Uiso 1 1 calc R
C17 C 0.7787(2) 0.35945(17) 0.90870(11) 0.0234(5) Uani 1 1 d .
C18 C 0.8100(3) 0.16400(17) 0.88985(14) 0.0366(6) Uani 1 1 d .
H18A H 0.8515 0.1389 0.8450 0.044 Uiso 1 1 calc R
H18B H 0.7136 0.1683 0.8769 0.044 Uiso 1 1 calc R
C19 C 0.8402(3) 0.0838(2) 0.95265(16) 0.0525(8) Uani 1 1 d .
H19A H 0.9353 0.0836 0.9672 0.079 Uiso 1 1 calc R
H19B H 0.8119 0.0090 0.9364 0.079 Uiso 1 1 calc R
H19C H 0.7933 0.1062 0.9956 0.079 Uiso 1 1 calc R
C20 C 0.9159(2) 0.54553(17) 0.80870(12) 0.0243(5) Uani 1 1 d .
C21 C 1.0472(2) 0.4234(2) 0.74318(14) 0.0373(6) Uani 1 1 d .
H21A H 0.9974 0.4428 0.6956 0.056 Uiso 1 1 calc R
H21B H 1.0718 0.3446 0.7426 0.056 Uiso 1 1 calc R
H21C H 1.1269 0.4692 0.7501 0.056 Uiso 1 1 calc R
C22 C 0.7210(2) 0.73289(17) 0.84101(12) 0.0252(5) Uani 1 1 d .
C23 C 0.6012(2) 0.79958(19) 0.73200(13) 0.0374(6) Uani 1 1 d .
H23A H 0.5663 0.8603 0.7608 0.056 Uiso 1 1 calc R
H23B H 0.5334 0.7749 0.6933 0.056 Uiso 1 1 calc R
H23C H 0.6784 0.8258 0.7084 0.056 Uiso 1 1 calc R

loop_
_atom_site_aniso_label
_atom_site_aniso_U_11
_atom_site_aniso_U_22
_atom_site_aniso_U_33
_atom_site_aniso_U_23
_atom_site_aniso_U_13
_atom_site_aniso_U_12
Br1 0.0609(2) 0.02985(15) 0.0567(2) -0.01781(12) 0.00947(14) 0.00618(12)
O1 0.0265(9) 0.0310(9) 0.0527(11) -0.0088(8) -0.0076(8) 0.0000(7)
O2 0.0322(9) 0.0186(7) 0.0343(9) -0.0027(7) -0.0028(7) 0.0024(7)
O3 0.0346(9) 0.0274(8) 0.0257(9) 0.0040(7) 0.0045(7) 0.0003(7)
O4 0.0359(9) 0.0251(8) 0.0325(9) -0.0010(7) 0.0133(7) 0.0030(7)
O5 0.0607(12) 0.0243(9) 0.0294(9) 0.0019(7) 0.0055(8) -0.0078(8)
O6 0.0313(9) 0.0288(8) 0.0267(9) 0.0091(7) -0.0033(7) 0.0025(7)
N1 0.0277(10) 0.0169(9) 0.0183(9) -0.0002(7) 0.0017(7) 0.0032(7)
C1 0.0233(11) 0.0209(10) 0.0181(11) 0.0006(8) 0.0004(9) 0.0006(9)
C2 0.0234(11) 0.0214(11) 0.0188(11) -0.0002(8) -0.0002(9) -0.0039(9)
C3 0.0253(11) 0.0203(11) 0.0197(11) -0.0003(8) 0.0007(9) -0.0013(9)
C4 0.0227(11) 0.0196(10) 0.0225(11) -0.0015(9) 0.0007(9) 0.0009(9)
C5 0.0278(11) 0.0188(10) 0.0192(11) -0.0010(9) -0.0033(9) -0.0037(9)
C6 0.0307(12) 0.0228(11) 0.0278(13) 0.0011(9) -0.0047(10) -0.0007(9)
C7 0.0387(14) 0.0258(12) 0.0317(14) 0.0067(10) -0.0107(11) -0.0037(10)
C8 0.0448(15) 0.0332(13) 0.0215(12) 0.0064(10) -0.0035(11) -0.0145(11)
C9 0.0375(13) 0.0280(12) 0.0230(12) -0.0033(9) 0.0007(10) -0.0098(10)
C10 0.0303(12) 0.0209(10) 0.0228(12) -0.0018(9) -0.0024(10) -0.0030(9)
C11 0.0257(11) 0.0202(10) 0.0171(11) 0.0024(8) 0.0029(9) 0.0001(9)
C12 0.0274(12) 0.0257(11) 0.0306(13) 0.0012(10) -0.0011(10) -0.0005(9)
C13 0.0318(13) 0.0225(11) 0.0398(14) 0.0026(10) 0.0077(11) 0.0054(10)
C14 0.0392(13) 0.0198(11) 0.0289(13) -0.0025(9) 0.0091(11) -0.0014(10)
C15 0.0335(13) 0.0278(12) 0.0269(13) -0.0049(10) 0.0011(10) -0.0025(10)
C16 0.0252(12) 0.0244(11) 0.0272(12) -0.0018(9) 0.0018(10) 0.0020(9)
C17 0.0292(13) 0.0224(11) 0.0187(11) -0.0001(9) 0.0024(9) 0.0013(9)
C18 0.0459(15) 0.0192(11) 0.0437(15) -0.0071(10) -0.0013(12) -0.0018(10)
C19 0.072(2) 0.0271(13) 0.0566(19) 0.0097(13) -0.0052(16) -0.0079(14)
C20 0.0225(11) 0.0250(11) 0.0246(12) -0.0031(9) -0.0018(9) -0.0005(9)
C21 0.0414(14) 0.0325(13) 0.0407(15) -0.0055(11) 0.0182(12) 0.0044(11)
C22 0.0294(12) 0.0228(11) 0.0245(12) 0.0030(9) 0.0089(10) 0.0015(9)
C23 0.0409(14) 0.0375(14) 0.0338(14) 0.0154(11) 0.0033(11) 0.0109(11)

loop_
_atom_type_symbol
_atom_type_description
_atom_type_scat_dispersion_real
_atom_type_scat_dispersion_imag
_atom_type_scat_source
C C 0.0033 0.0016 'International Tables Vol C Tables 4.2.6.8 and 6.1.1.4'
H H 0.0000 0.0000 'International Tables Vol C Tables 4.2.6.8 and 6.1.1.4'
O O 0.0106 0.0060 'International Tables Vol C Tables 4.2.6.8 and 6.1.1.4'
Br Br -0.2901 2.4595 'International Tables Vol C Tables 4.2.6.8 and 6.1.1.4'
N N 0.0061 0.0033 'International Tables Vol C Tables 4.2.6.8 and 6.1.1.4'

loop_
_geom_angle_atom_site_label_1
_geom_angle_atom_site_label_2
_geom_angle_atom_site_label_3
_geom_angle
C17 O2 C18 118.24(16)
C20 O4 C21 116.51(17)
C22 O6 C23 115.24(17)
C5 N1 C1 121.06(16)
C5 N1 C4 119.64(16)
C1 N1 C4 110.49(15)
N1 C1 C2 101.47(16)
N1 C1 C11 114.84(16)
C2 C1 C11 113.71(16)
N1 C1 H1 108.8
C2 C1 H1 108.8
C11 C1 H1 108.8
C3 C2 C22 126.43(19)
C3 C2 C1 111.39(18)
C22 C2 C1 122.14(17)
C2 C3 C20 126.15(19)
C2 C3 C4 110.70(19)
C20 C3 C4 123.12(18)
N1 C4 C3 101.65(15)
N1 C4 C17 111.74(16)
C3 C4 C17 110.24(17)
N1 C4 H4 111.0
C3 C4 H4 111.0
C17 C4 H4 111.0
C10 C5 C6 118.47(19)
C10 C5 N1 121.56(18)
C6 C5 N1 119.94(19)
C7 C6 C5 120.3(2)
C7 C6 H6 119.9
C5 C6 H6 119.9
C8 C7 C6 121.0(2)
C8 C7 H7 119.5
C6 C7 H7 119.5
C7 C8 C9 118.9(2)
C7 C8 H8 120.5
C9 C8 H8 120.5
C8 C9 C10 121.1(2)
C8 C9 H9 119.5
C10 C9 H9 119.5
C9 C10 C5 120.3(2)
C9 C10 H10 119.9
C5 C10 H10 119.9
C16 C11 C12 119.74(19)
C16 C11 C1 121.74(18)
C12 C11 C1 118.52(18)
C11 C12 C13 120.3(2)
C11 C12 H12 119.9
C13 C12 H12 119.9
C14 C13 C12 118.7(2)
C14 C13 H13 120.6
C12 C13 H13 120.6
C13 C14 C15 121.9(2)
C13 C14 Br1 118.76(17)
C15 C14 Br1 119.31(17)
C14 C15 C16 118.8(2)
C14 C15 H15 120.6
C16 C15 H15 120.6
C11 C16 C15 120.5(2)
C11 C16 H16 119.7
C15 C16 H16 119.7
O1 C17 O2 126.2(2)
O1 C17 C4 122.93(19)
O2 C17 C4 110.88(17)
O2 C18 C19 108.50(19)
O2 C18 H18A 110.0
C19 C18 H18A 110.0
O2 C18 H18B 110.0
C19 C18 H18B 110.0
H18A C18 H18B 108.4
C18 C19 H19A 109.5
C18 C19 H19B 109.5
H19A C19 H19B 109.5
C18 C19 H19C 109.5
H19A C19 H19C 109.5
H19B C19 H19C 109.5
O3 C20 O4 125.3(2)
O3 C20 C3 125.08(19)
O4 C20 C3 109.63(18)
O4 C21 H21A 109.5
O4 C21 H21B 109.5
H21A C21 H21B 109.5
O4 C21 H21C 109.5
H21A C21 H21C 109.5
H21B C21 H21C 109.5
O5 C22 O6 126.0(2)
O5 C22 C2 122.7(2)
O6 C22 C2 111.32(18)
O6 C23 H23A 109.5
O6 C23 H23B 109.5
H23A C23 H23B 109.5
O6 C23 H23C 109.5
H23A C23 H23C 109.5
H23B C23 H23C 109.5

loop_
_geom_bond_atom_site_label_1
_geom_bond_atom_site_label_2
_geom_bond_distance
Br1 C14 1.902(2)
O1 C17 1.196(2)
O2 C17 1.332(2)
O2 C18 1.461(2)
O3 C20 1.206(2)
O4 C20 1.335(2)
O4 C21 1.451(3)
O5 C22 1.202(2)
O6 C22 1.327(3)
O6 C23 1.452(2)
N1 C5 1.405(3)
N1 C1 1.466(2)
N1 C4 1.469(3)
C1 C2 1.506(3)
C1 C11 1.521(3)
C1 H1 1.0000
C2 C3 1.330(3)
C2 C22 1.502(3)
C3 C20 1.476(3)
C3 C4 1.506(3)
C4 C17 1.543(3)
C4 H4 1.0000
C5 C10 1.397(3)
C5 C6 1.401(3)
C6 C7 1.384(3)
C6 H6 0.9500
C7 C8 1.381(3)
C7 H7 0.9500
C8 C9 1.382(3)
C8 H8 0.9500
C9 C10 1.384(3)
C9 H9 0.9500
C10 H10 0.9500
C11 C16 1.380(3)
C11 C12 1.388(3)
C12 C13 1.396(3)
C12 H12 0.9500
C13 C14 1.374(3)
C13 H13 0.9500
C14 C15 1.380(3)
C15 C16 1.392(3)
C15 H15 0.9500
C16 H16 0.9500
C18 C19 1.492(3)
C18 H18A 0.9900
C18 H18B 0.9900
C19 H19A 0.9800
C19 H19B 0.9800
C19 H19C 0.9800
C21 H21A 0.9800
C21 H21B 0.9800
C21 H21C 0.9800
C23 H23A 0.9800
C23 H23B 0.9800
C23 H23C 0.9800
